data_7109672
loop_
_publ_author_name
'Benito Alcaide'
'Pedro Almendros'
'Jose M. Alonso'
'Sara Cembellin'
'Israel Fernandez'
'Teresa Martinez del Campo'
'M. Rosario Torres'

_publ_section_title
;
 Iodine recycling via 1,3-migration in iodoindoles under metal catalysis
;
_journal_name_full Chem.Commun.
_journal_page_first 7779
_journal_paper_doi 10.1039/c3cc44073g
_journal_volume 49
_journal_year 2013
_chemical_formula_sum 'C15 H14 I N O'
_chemical_formula_weight 351.17
_chemical_name_systematic
;
?
;
_space_group_IT_number 4
_symmetry_cell_setting monoclinic
_symmetry_space_group_name_Hall 'P 2yb'
_symmetry_space_group_name_H-M 'P 1 21 1'
_atom_sites_solution_hydrogens geom
_atom_sites_solution_primary direct
_atom_sites_solution_secondary difmap
_audit_creation_method SHELXL-97
_cell_angle_alpha 90.00
_cell_angle_beta 103.974(2)
_cell_angle_gamma 90.00
_cell_formula_units_Z 2
_cell_length_a 6.2989(9)
_cell_length_b 11.2618(16)
_cell_length_c 9.7942(14)
_cell_measurement_reflns_used 3345
_cell_measurement_temperature 293(2)
_cell_measurement_theta_max 25.17
_cell_measurement_theta_min 2.80
_cell_volume 674.21(17)
_computing_cell_refinement 'Bruker SMART'
_computing_data_collection 'Bruker SMART'
_computing_data_reduction 'Bruker SAINT'
_computing_molecular_graphics 'Bruker SHELXTL'
_computing_publication_material 'Bruker SHELXTL'
_computing_structure_refinement 'SHELXL-97 (Sheldrick, 1997)'
_computing_structure_solution 'SHELXS-97 (Sheldrick, 1990)'
_diffrn_ambient_temperature 293(2)
_diffrn_measured_fraction_theta_full 0.979
_diffrn_measured_fraction_theta_max 0.979
_diffrn_measurement_device_type 'CCD area detector'
_diffrn_measurement_method 'phi and omega scans'
_diffrn_radiation_monochromator graphite
_diffrn_radiation_source 'fine-focus sealed tube'
_diffrn_radiation_type MoK\a
_diffrn_radiation_wavelength 0.71073
_diffrn_reflns_av_R_equivalents 0.0364
_diffrn_reflns_av_sigmaI/netI 0.0325
_diffrn_reflns_limit_h_max 7
_diffrn_reflns_limit_h_min -7
_diffrn_reflns_limit_k_max 13
_diffrn_reflns_limit_k_min -13
_diffrn_reflns_limit_l_max 11
_diffrn_reflns_limit_l_min -10
_diffrn_reflns_number 5158
_diffrn_reflns_theta_full 25.00
_diffrn_reflns_theta_max 25.00
_diffrn_reflns_theta_min 2.14
_exptl_absorpt_coefficient_mu 2.362
_exptl_absorpt_correction_type none
_exptl_crystal_colour colorless
_exptl_crystal_density_diffrn 1.730
_exptl_crystal_density_method 'not measured'
_exptl_crystal_description prismatic
_exptl_crystal_F_000 344
_exptl_crystal_size_max 0.16
_exptl_crystal_size_mid 0.16
_exptl_crystal_size_min 0.12
_refine_diff_density_max 0.535
_refine_diff_density_min -0.220
_refine_diff_density_rms 0.073
_refine_ls_abs_structure_details 'Flack H D (1983), Acta Cryst. A39, 876-881'
_refine_ls_abs_structure_Flack 0.02(3)
_refine_ls_extinction_method none
_refine_ls_goodness_of_fit_ref 0.997
_refine_ls_hydrogen_treatment constr
_refine_ls_matrix_type full
_refine_ls_number_parameters 163
_refine_ls_number_reflns 2303
_refine_ls_number_restraints 1
_refine_ls_restrained_S_all 0.997
_refine_ls_R_factor_all 0.0313
_refine_ls_R_factor_gt 0.0284
_refine_ls_shift/su_max 0.002
_refine_ls_shift/su_mean 0.000
_refine_ls_structure_factor_coef Fsqd
_refine_ls_weighting_details 'calc w=1/[\s^2^(Fo^2^)+(0.0464P)^2^+0.0000P] where P=(Fo^2^+2Fc^2^)/3'
_refine_ls_weighting_scheme calc
_refine_ls_wR_factor_gt 0.0702
_refine_ls_wR_factor_ref 0.0721
_reflns_number_gt 2140
_reflns_number_total 2303
_reflns_threshold_expression >2sigma(I)
_cod_data_source_file c3cc44073g.txt
_cod_data_source_block SC483c
_cod_original_sg_symbol_H-M P2(1)
_cod_database_code 7109672

loop_
_symmetry_equiv_pos_as_xyz
'x, y, z'
'-x, y+1/2, -z'

loop_
_atom_site_label
_atom_site_type_symbol
_atom_site_fract_x
_atom_site_fract_y
_atom_site_fract_z
_atom_site_U_iso_or_equiv
_atom_site_adp_type
_atom_site_occupancy
_atom_site_symmetry_multiplicity
_atom_site_calc_flag
_atom_site_refinement_flags
C3 C 1.1052(8) 0.5357(4) 0.8935(5) 0.0467(10) Uani 1 1 d .
C2 C 1.3004(8) 0.6016(4) 0.9166(5) 0.0490(11) Uani 1 1 d .
C1 C 1.3095(8) 0.6980(4) 0.8291(5) 0.0511(11) Uani 1 1 d .
H1 H 1.4366 0.7431 0.8424 0.061 Uiso 1 1 calc R
C9A C 1.1283(8) 0.7266(4) 0.7222(5) 0.0467(10) Uani 1 1 d .
C8A C 0.8914(8) 0.8059(4) 0.5351(5) 0.0486(11) Uani 1 1 d .
C8 C 0.7988(9) 0.8711(6) 0.4160(5) 0.0593(14) Uani 1 1 d .
H8 H 0.8731 0.9343 0.3876 0.071 Uiso 1 1 calc R
C7 C 0.5909(10) 0.8388(5) 0.3402(6) 0.0661(15) Uani 1 1 d .
H7 H 0.5250 0.8806 0.2592 0.079 Uiso 1 1 calc R
C6 C 0.4794(9) 0.7447(5) 0.3837(6) 0.0582(13) Uani 1 1 d .
C5 C 0.5699(7) 0.6797(5) 0.5014(5) 0.0516(12) Uani 1 1 d .
H5 H 0.4937 0.6173 0.5297 0.062 Uiso 1 1 calc R
C4B C 0.7848(8) 0.7105(4) 0.5797(5) 0.0458(10) Uani 1 1 d .
C4A C 0.9300(9) 0.6599(4) 0.6990(6) 0.0457(13) Uani 1 1 d .
C4 C 0.9231(8) 0.5620(4) 0.7888(5) 0.0446(10) Uani 1 1 d .
H4 H 0.7971 0.5162 0.7770 0.053 Uiso 1 1 calc R
C11 C 0.1698(13) 0.6291(6) 0.3323(6) 0.0628(19) Uani 1 1 d .
H11A H 0.0278 0.6221 0.2691 0.094 Uiso 1 1 calc R
H11B H 0.1541 0.6364 0.4270 0.094 Uiso 1 1 calc R
H11C H 0.2546 0.5597 0.3247 0.094 Uiso 1 1 calc R
C12 C 1.2591(10) 0.9073(5) 0.6173(6) 0.0622(15) Uani 1 1 d .
H12A H 1.3904 0.8951 0.6896 0.093 Uiso 1 1 calc R
H12B H 1.1979 0.9834 0.6301 0.093 Uiso 1 1 calc R
H12C H 1.2929 0.9047 0.5268 0.093 Uiso 1 1 calc R
C10 C 1.5000(11) 0.5707(6) 1.0302(6) 0.0685(15) Uani 1 1 d .
H10A H 1.6141 0.6269 1.0291 0.103 Uiso 1 1 calc R
H10B H 1.5487 0.4924 1.0139 0.103 Uiso 1 1 calc R
H10C H 1.4644 0.5731 1.1201 0.103 Uiso 1 1 calc R
I1 I 1.07935(4) 0.38667(3) 1.01975(3) 0.06315(13) Uani 1 1 d .
N9 N 1.1023(7) 0.8148(3) 0.6252(4) 0.0527(10) Uani 1 1 d .
O1 O 0.2735(7) 0.7276(5) 0.2981(4) 0.0811(12) Uani 1 1 d .

loop_
_atom_site_aniso_label
_atom_site_aniso_U_11
_atom_site_aniso_U_22
_atom_site_aniso_U_33
_atom_site_aniso_U_23
_atom_site_aniso_U_13
_atom_site_aniso_U_12
C3 0.061(3) 0.043(2) 0.040(2) 0.0034(18) 0.019(2) 0.002(2)
C2 0.052(3) 0.053(2) 0.042(2) -0.004(2) 0.011(2) 0.004(2)
C1 0.052(3) 0.047(2) 0.058(3) -0.010(2) 0.021(2) -0.008(2)
C9A 0.058(3) 0.038(2) 0.046(2) -0.0036(18) 0.018(2) -0.003(2)
C8A 0.055(3) 0.044(2) 0.049(3) -0.003(2) 0.018(2) 0.003(2)
C8 0.074(3) 0.047(4) 0.062(3) 0.009(3) 0.026(2) 0.006(3)
C7 0.075(4) 0.067(3) 0.060(3) 0.017(2) 0.024(3) 0.021(3)
C6 0.055(3) 0.064(3) 0.056(3) 0.002(2) 0.015(3) 0.011(2)
C5 0.051(3) 0.048(2) 0.057(3) 0.004(2) 0.017(2) 0.0073(19)
C4B 0.054(3) 0.038(2) 0.050(3) -0.0005(19) 0.024(2) 0.0029(19)
C4A 0.057(4) 0.035(2) 0.048(3) -0.0027(19) 0.017(2) 0.001(2)
C4 0.050(3) 0.044(2) 0.041(2) 0.0042(17) 0.015(2) -0.0019(19)
C11 0.085(5) 0.058(3) 0.044(3) -0.007(3) 0.012(3) 0.011(3)
C12 0.078(3) 0.040(4) 0.073(3) -0.001(2) 0.026(3) -0.014(3)
C10 0.052(3) 0.084(4) 0.065(3) 0.011(3) 0.004(3) 0.002(3)
I1 0.0723(2) 0.05856(17) 0.05577(18) 0.01577(19) 0.00991(13) -0.0002(2)
N9 0.064(3) 0.0391(19) 0.057(2) 0.0020(17) 0.020(2) -0.0081(19)
O1 0.061(3) 0.101(3) 0.070(3) 0.023(2) -0.005(2) 0.013(2)

loop_
_atom_type_symbol
_atom_type_description
_atom_type_scat_dispersion_real
_atom_type_scat_dispersion_imag
_atom_type_scat_source
C C 0.0033 0.0016 'International Tables Vol C Tables 4.2.6.8 and 6.1.1.4'
H H 0.0000 0.0000 'International Tables Vol C Tables 4.2.6.8 and 6.1.1.4'
N N 0.0061 0.0033 'International Tables Vol C Tables 4.2.6.8 and 6.1.1.4'
O O 0.0106 0.0060 'International Tables Vol C Tables 4.2.6.8 and 6.1.1.4'
I I -0.4742 1.8119 'International Tables Vol C Tables 4.2.6.8 and 6.1.1.4'

loop_
_geom_angle_atom_site_label_1
_geom_angle_atom_site_label_2
_geom_angle_atom_site_label_3
_geom_angle
C4 C3 C2 123.1(4)
C4 C3 I1 116.1(3)
C2 C3 I1 120.8(3)
C1 C2 C3 118.4(4)
C1 C2 C10 118.9(5)
C3 C2 C10 122.6(5)
C2 C1 C9A 119.8(4)
C2 C1 H1 120.1
C9A C1 H1 120.1
N9 C9A C1 129.5(4)
N9 C9A C4A 108.7(4)
C1 C9A C4A 121.8(4)
C8 C8A C4B 122.5(5)
C8 C8A N9 129.2(5)
C4B C8A N9 108.1(4)
C8A C8 C7 117.6(6)
C8A C8 H8 121.2
C7 C8 H8 121.2
C6 C7 C8 121.1(5)
C6 C7 H7 119.5
C8 C7 H7 119.5
C5 C6 O1 125.2(5)
C5 C6 C7 121.7(5)
O1 C6 C7 113.0(5)
C6 C5 C4B 118.1(5)
C6 C5 H5 121.0
C4B C5 H5 121.0
C8A C4B C4A 107.8(4)
C8A C4B C5 119.0(5)
C4A C4B C5 133.1(5)
C4B C4A C9A 106.5(4)
C4B C4A C4 135.6(5)
C9A C4A C4 117.8(5)
C3 C4 C4A 119.1(5)
C3 C4 H4 120.5
C4A C4 H4 120.5
O1 C11 H11A 109.5
O1 C11 H11B 109.5
H11A C11 H11B 109.5
O1 C11 H11C 109.5
H11A C11 H11C 109.5
H11B C11 H11C 109.5
N9 C12 H12A 109.5
N9 C12 H12B 109.5
H12A C12 H12B 109.5
N9 C12 H12C 109.5
H12A C12 H12C 109.5
H12B C12 H12C 109.5
C2 C10 H10A 109.5
C2 C10 H10B 109.5
H10A C10 H10B 109.5
C2 C10 H10C 109.5
H10A C10 H10C 109.5
H10B C10 H10C 109.5
C9A N9 C8A 108.8(4)
C9A N9 C12 126.5(5)
C8A N9 C12 124.6(4)
C6 O1 C11 113.6(5)

loop_
_geom_bond_atom_site_label_1
_geom_bond_atom_site_label_2
_geom_bond_distance
C3 C4 1.374(7)
C3 C2 1.407(7)
C3 I1 2.114(4)
C2 C1 1.393(7)
C2 C10 1.504(8)
C1 C9A 1.388(7)
C1 H1 0.9300
C9A N9 1.357(6)
C9A C4A 1.428(7)
C8A C8 1.382(8)
C8A C4B 1.392(7)
C8A N9 1.410(7)
C8 C7 1.389(8)
C8 H8 0.9300
C7 C6 1.393(8)
C7 H7 0.9300
C6 C5 1.369(7)
C6 O1 1.377(7)
C5 C4B 1.428(7)
C5 H5 0.9300
C4B C4A 1.418(7)
C4A C4 1.417(6)
C4 H4 0.9300
C11 O1 1.369(8)
C11 H11A 0.9600
C11 H11B 0.9600
C11 H11C 0.9600
C12 N9 1.451(7)
C12 H12A 0.9600
C12 H12B 0.9600
C12 H12C 0.9600
C10 H10A 0.9600
C10 H10B 0.9600
C10 H10C 0.9600

loop_
_geom_torsion_atom_site_label_1
_geom_torsion_atom_site_label_2
_geom_torsion_atom_site_label_3
_geom_torsion_atom_site_label_4
_geom_torsion
C4 C3 C2 C1 0.0(7)
I1 C3 C2 C1 179.1(3)
C4 C3 C2 C10 -179.0(5)
I1 C3 C2 C10 0.2(7)
C3 C2 C1 C9A -0.2(7)
C10 C2 C1 C9A 178.8(5)
C2 C1 C9A N9 -179.3(5)
C2 C1 C9A C4A 0.4(7)
C4B C8A C8 C7 0.4(8)
N9 C8A C8 C7 175.7(5)
C8A C8 C7 C6 0.5(8)
C8 C7 C6 C5 -0.6(8)
C8 C7 C6 O1 178.3(5)
O1 C6 C5 C4B -179.0(5)
C7 C6 C5 C4B -0.3(8)
C8 C8A C4B C4A 176.5(5)
N9 C8A C4B C4A 0.3(5)
C8 C8A C4B C5 -1.3(7)
N9 C8A C4B C5 -177.5(4)
C6 C5 C4B C8A 1.2(7)
C6 C5 C4B C4A -175.9(5)
C8A C4B C4A C9A -1.3(5)
C5 C4B C4A C9A 176.1(5)
C8A C4B C4A C4 -178.2(5)
C5 C4B C4A C4 -0.8(10)
N9 C9A C4A C4B 1.8(5)
C1 C9A C4A C4B -177.9(4)
N9 C9A C4A C4 179.4(4)
C1 C9A C4A C4 -0.4(7)
C2 C3 C4 C4A 0.0(7)
I1 C3 C4 C4A -179.2(3)
C4B C4A C4 C3 176.8(5)
C9A C4A C4 C3 0.2(6)
C1 C9A N9 C8A 178.0(5)
C4A C9A N9 C8A -1.6(5)
C1 C9A N9 C12 -4.6(8)
C4A C9A N9 C12 175.7(5)
C8 C8A N9 C9A -175.0(5)
C4B C8A N9 C9A 0.8(5)
C8 C8A N9 C12 7.5(8)
C4B C8A N9 C12 -176.6(4)
C5 C6 O1 C11 -6.6(8)
C7 C6 O1 C11 174.6(5)
